data_7240061
loop_
_publ_author_name
'Odounga Odounga, Jean-Eudes'
'B\'athori, Nikoletta B.'

_publ_section_title
;
 Systematic comparison of racemic and enantiopure multicomponent crystals
 of phenylsuccinic acid---the role of chirality
;
_journal_name_full CrystEngComm
_journal_paper_doi 10.1039/D0CE00072H
_journal_year 2020
_chemical_formula_sum 'C24 H28 N2 O4'
_chemical_formula_weight 408.48
_space_group_crystal_system monoclinic
_space_group_IT_number 14
_space_group_name_Hall '-P 2ybc'
_space_group_name_H-M_alt 'P 1 21/c 1'
_atom_sites_solution_hydrogens mixed
_audit_creation_method SHELXL-2016/4
_audit_update_record
;
2020-01-09 deposited with the CCDC.	2020-02-14 downloaded from the CCDC.
;
_cell_angle_alpha 90
_cell_angle_beta 96.22(3)
_cell_angle_gamma 90
_cell_formula_units_Z 4
_cell_length_a 11.773(2)
_cell_length_b 8.4930(17)
_cell_length_c 22.318(5)
_cell_measurement_reflns_used 7402
_cell_measurement_temperature 173(2)
_cell_measurement_theta_max 27.78
_cell_measurement_theta_min 2.56
_cell_volume 2218.4(8)
_computing_structure_refinement 'SHELXL-2016/4 (Sheldrick, 2016)'
_diffrn_ambient_temperature 173(2)
_diffrn_measured_fraction_theta_full 0.991
_diffrn_measured_fraction_theta_max 0.981
_diffrn_measurement_device_type Bruker
_diffrn_radiation_type MoK\a
_diffrn_radiation_wavelength 0.71073
_diffrn_reflns_av_R_equivalents 0.0242
_diffrn_reflns_av_unetI/netI 0.0219
_diffrn_reflns_Laue_measured_fraction_full 0.991
_diffrn_reflns_Laue_measured_fraction_max 0.981
_diffrn_reflns_limit_h_max 15
_diffrn_reflns_limit_h_min -15
_diffrn_reflns_limit_k_max 11
_diffrn_reflns_limit_k_min -11
_diffrn_reflns_limit_l_max 29
_diffrn_reflns_limit_l_min -28
_diffrn_reflns_number 25976
_diffrn_reflns_point_group_measured_fraction_full 0.991
_diffrn_reflns_point_group_measured_fraction_max 0.981
_diffrn_reflns_theta_full 25.242
_diffrn_reflns_theta_max 28.452
_diffrn_reflns_theta_min 1.740
_exptl_absorpt_coefficient_mu 0.083
_exptl_absorpt_correction_T_max 1.000
_exptl_absorpt_correction_T_min 0.879
_exptl_absorpt_correction_type multi-scan
_exptl_absorpt_process_details SADABS
_exptl_crystal_colour colorless
_exptl_crystal_density_diffrn 1.223
_exptl_crystal_description plates
_exptl_crystal_F_000 872
_exptl_crystal_recrystallization_method 'Re-crystallisation from solvent: 2,4-lutidine'
_exptl_crystal_size_max 0.570
_exptl_crystal_size_mid 0.380
_exptl_crystal_size_min 0.180
_refine_diff_density_max 0.256
_refine_diff_density_min -0.270
_refine_diff_density_rms 0.035
_refine_ls_extinction_method none
_refine_ls_goodness_of_fit_ref 1.025
_refine_ls_hydrogen_treatment noref
_refine_ls_matrix_type full
_refine_ls_number_parameters 353
_refine_ls_number_reflns 5492
_refine_ls_number_restraints 8
_refine_ls_restrained_S_all 1.025
_refine_ls_R_factor_all 0.0822
_refine_ls_R_factor_gt 0.0545
_refine_ls_shift/su_max 0.000
_refine_ls_shift/su_mean 0.000
_refine_ls_structure_factor_coef Fsqd
_refine_ls_weighting_details 'w=1/[\s^2^(Fo^2^)+(0.0527P)^2^+1.0017P] where P=(Fo^2^+2Fc^2^)/3'
_refine_ls_weighting_scheme calc
_refine_ls_wR_factor_gt 0.1303
_refine_ls_wR_factor_ref 0.1464
_reflns_Friedel_coverage 0.000
_reflns_number_gt 3832
_reflns_number_total 5492
_reflns_threshold_expression 'I > 2\s(I)'
_cod_data_source_file d0ce00072h2.cif
_cod_data_source_block racpsa-24lut
_cod_original_sg_symbol_H-M 'P 21/c'
_cod_database_code 7240061
_shelx_shelxl_version_number 2016/4
_shelx_space_group_comment
;
The symmetry employed for this shelxl refinement is uniquely defined
by the following loop, which should always be used as a source of
symmetry information in preference to the above space-group names.
They are only intended as comments.
;
_shelx_estimated_absorpt_t_min 0.954
_shelx_estimated_absorpt_t_max 0.985

loop_
_space_group_symop_operation_xyz
'x, y, z'
'-x, y+1/2, -z+1/2'
'-x, -y, -z'
'x, -y-1/2, z-1/2'

loop_
_atom_site_label
_atom_site_type_symbol
_atom_site_fract_x
_atom_site_fract_y
_atom_site_fract_z
_atom_site_U_iso_or_equiv
_atom_site_adp_type
_atom_site_occupancy
_atom_site_site_symmetry_order
_atom_site_calc_flag
_atom_site_refinement_flags_posn
_atom_site_refinement_flags_adp
_atom_site_refinement_flags_occupancy
_atom_site_disorder_assembly
_atom_site_disorder_group
C9 C 1.13824(15) 0.4464(2) 0.61402(9) 0.0483(4) Uani 1 1 d . . . . .
O10 O 1.20224(12) 0.3868(2) 0.58289(8) 0.0805(5) Uani 1 1 d . . . . .
O11 O 1.17022(11) 0.5301(2) 0.66112(6) 0.0636(4) Uani 1 1 d D . . . .
H11 H 1.2578(15) 0.541(3) 0.6652(12) 0.096(8) Uiso 1 1 d D . . . .
C12 C 0.83826(15) 0.3163(2) 0.54517(9) 0.0507(5) Uani 1 1 d . . . . .
O13 O 0.77327(11) 0.38427(19) 0.57448(6) 0.0640(4) Uani 1 1 d . . . . .
O14 O 0.80905(11) 0.2344(2) 0.49745(7) 0.0668(4) Uani 1 1 d D . . . .
H14 H 0.7220(15) 0.231(3) 0.4860(12) 0.107(9) Uiso 1 1 d D . . . .
N15 N 0.59041(12) 0.20823(17) 0.47100(6) 0.0423(3) Uani 1 1 d . . . . .
C16 C 0.54384(16) 0.1074(2) 0.42921(8) 0.0456(4) Uani 1 1 d . . . . .
C17 C 0.42631(16) 0.0888(2) 0.42004(8) 0.0494(4) Uani 1 1 d . . . . .
H17 H 0.394560 0.014951 0.390946 0.059 Uiso 1 1 calc R U . . .
C18 C 0.35481(15) 0.1747(2) 0.45202(8) 0.0464(4) Uani 1 1 d . . . . .
C19 C 0.40471(15) 0.2793(2) 0.49455(8) 0.0469(4) Uani 1 1 d . . . . .
H19 H 0.358804 0.341912 0.517704 0.056 Uiso 1 1 calc R U . . .
C20 C 0.52186(14) 0.2910(2) 0.50276(8) 0.0444(4) Uani 1 1 d . . . . .
H20 H 0.555523 0.361733 0.532548 0.053 Uiso 1 1 calc R U . . .
C21 C 0.6236(2) 0.0211(3) 0.39326(10) 0.0663(6) Uani 1 1 d . . . . .
H21A H 0.579783 -0.048641 0.364384 0.099 Uiso 0.5 1 calc R U P . .
H21C H 0.666542 0.096897 0.371435 0.099 Uiso 0.5 1 calc R U P . .
H21E H 0.676892 -0.041602 0.420342 0.099 Uiso 0.5 1 calc R U P . .
H21D H 0.702362 0.053077 0.406390 0.099 Uiso 0.5 1 calc R U P . .
H21F H 0.615602 -0.092461 0.399339 0.099 Uiso 0.5 1 calc R U P . .
H21B H 0.605253 0.046038 0.350432 0.099 Uiso 0.5 1 calc R U P . .
C22 C 0.22721(17) 0.1593(3) 0.44182(11) 0.0708(6) Uani 1 1 d . . . A 4
H22D H 0.192233 0.230524 0.469111 0.106 Uiso 0.5 1 calc R U P A 4
H22B H 0.200764 0.186865 0.399987 0.106 Uiso 0.5 1 calc R U P A 4
H22F H 0.205299 0.050585 0.449709 0.106 Uiso 0.5 1 calc R U P A 4
H22A H 0.206632 0.081459 0.410094 0.106 Uiso 0.5 1 calc R U P A 4
H22E H 0.198100 0.125118 0.479217 0.106 Uiso 0.5 1 calc R U P A 4
H22C H 0.193565 0.261398 0.429496 0.106 Uiso 0.5 1 calc R U P A 4
N23 N 1.38958(12) 0.57954(17) 0.68321(7) 0.0431(3) Uani 1 1 d . . . . .
C24 C 1.42497(15) 0.6558(2) 0.73446(8) 0.0453(4) Uani 1 1 d . . . B 4
C25 C 1.53944(16) 0.6897(2) 0.74923(9) 0.0513(5) Uani 1 1 d . . . B 4
H25 H 1.562799 0.745860 0.785285 0.062 Uiso 1 1 calc R U . B 4
C26 C 1.62014(16) 0.6435(2) 0.71255(9) 0.0520(5) Uani 1 1 d . . . B 4
C27 C 1.58195(17) 0.5647(2) 0.65996(9) 0.0528(5) Uani 1 1 d . . . B 4
H27 H 1.634363 0.530883 0.633113 0.063 Uiso 1 1 calc R U . B 4
C28 C 1.46697(16) 0.5361(2) 0.64716(8) 0.0488(4) Uani 1 1 d . . . B 4
H28 H 1.441453 0.482740 0.610775 0.059 Uiso 1 1 calc R U . B 4
C29 C 1.33445(19) 0.6995(3) 0.77367(11) 0.0659(6) Uani 1 1 d . . . B 4
H29A H 1.282561 0.776734 0.752711 0.099 Uiso 1 1 calc R U . B 4
H29B H 1.370248 0.745126 0.811410 0.099 Uiso 1 1 calc R U . B 4
H29C H 1.291290 0.605223 0.782550 0.099 Uiso 1 1 calc R U . B 4
C30 C 1.74527(19) 0.6768(3) 0.72927(14) 0.0833(8) Uani 1 1 d . . . B 4
H30A H 1.789211 0.635321 0.697890 0.125 Uiso 0.5 1 calc R U P B 4
H30C H 1.757194 0.790694 0.732992 0.125 Uiso 0.5 1 calc R U P B 4
H30E H 1.770796 0.625900 0.767800 0.125 Uiso 0.5 1 calc R U P B 4
H30D H 1.755590 0.732622 0.767898 0.125 Uiso 0.5 1 calc R U P B 4
H30F H 1.787607 0.577249 0.732796 0.125 Uiso 0.5 1 calc R U P B 4
H30B H 1.774005 0.742044 0.697988 0.125 Uiso 0.5 1 calc R U P B 4
C1A C 0.96722(18) 0.3003(3) 0.56831(13) 0.0369(8) Uani 0.754(8) 1 d . . P C 1
H1A H 1.010196 0.286224 0.532412 0.044 Uiso 0.754(8) 1 calc R U P C 1
C2A C 0.9879(3) 0.1547(4) 0.60792(16) 0.0342(6) Uani 0.754(8) 1 d . . P C 1
C3A C 0.9478(6) 0.1462(7) 0.6637(2) 0.0432(11) Uani 0.754(8) 1 d . . P C 1
H3A H 0.907316 0.232341 0.678228 0.052 Uiso 0.754(8) 1 calc R U P C 1
C4A C 0.9666(7) 0.0130(9) 0.6980(4) 0.059(2) Uani 0.754(8) 1 d . . P C 1
H4A H 0.940154 0.011434 0.736731 0.071 Uiso 0.754(8) 1 calc R U P C 1
C5A C 1.0212(7) -0.1177(12) 0.6798(4) 0.0450(15) Uani 0.754(8) 1 d . . P C 1
H5A H 1.029227 -0.211701 0.702962 0.054 Uiso 0.754(8) 1 calc R U P C 1
C6A C 1.0629(8) -0.1019(7) 0.6259(4) 0.0480(19) Uani 0.754(8) 1 d . . P C 1
H6A H 1.107256 -0.186048 0.612804 0.058 Uiso 0.754(8) 1 calc R U P C 1
C7A C 1.0457(4) 0.0282(6) 0.5885(2) 0.0400(9) Uani 0.754(8) 1 d . . P C 1
H7A H 1.073528 0.029386 0.550080 0.048 Uiso 0.754(8) 1 calc R U P C 1
C8A C 1.0096(2) 0.4506(5) 0.59996(14) 0.0453(8) Uani 0.754(8) 1 d . . P C 1
H8B H 0.987318 0.542203 0.573885 0.054 Uiso 0.754(8) 1 calc R U P C 1
H8A H 0.973699 0.462525 0.637828 0.054 Uiso 0.754(8) 1 calc R U P C 1
C1B C 1.0105(7) 0.3632(15) 0.6060(4) 0.045(2) Uani 0.246(8) 1 d . . P C 2
H1B H 0.960723 0.426058 0.630584 0.054 Uiso 0.246(8) 1 calc R U P C 2
C2B C 1.0124(7) 0.1937(11) 0.6304(5) 0.033(2) Uani 0.246(8) 1 d D . P C 2
C3B C 0.9610(17) 0.1661(19) 0.6812(6) 0.039(3) Uani 0.246(8) 1 d D . P C 2
H3B H 0.926002 0.250856 0.700018 0.046 Uiso 0.246(8) 1 calc R U P C 2
C4B C 0.9588(17) 0.0154(15) 0.7061(10) 0.025(3) Uani 0.246(8) 1 d D . P C 2
H4B H 0.920783 -0.010819 0.740182 0.030 Uiso 0.246(8) 1 calc R U P C 2
C5B C 1.020(3) -0.093(4) 0.6741(15) 0.060(8) Uani 0.246(8) 1 d D . P C 2
H5B H 1.033867 -0.190245 0.694651 0.073 Uiso 0.246(8) 1 calc R U P C 2
C6B C 1.067(3) -0.089(3) 0.6181(14) 0.067(8) Uani 0.246(8) 1 d D . P C 2
H6B H 1.092347 -0.175073 0.596114 0.081 Uiso 0.246(8) 1 calc R U P C 2
C7B C 1.0664(12) 0.0711(19) 0.6023(7) 0.050(4) Uani 0.246(8) 1 d D . P C 2
H7B H 1.106799 0.099146 0.569230 0.060 Uiso 0.246(8) 1 calc R U P C 2
C8B C 0.9606(7) 0.3762(15) 0.5422(5) 0.058(3) Uani 0.246(8) 1 d . . P C 2
H8C H 1.002240 0.309498 0.515535 0.070 Uiso 0.246(8) 1 calc R U P C 2
H8D H 0.960937 0.486603 0.527992 0.070 Uiso 0.246(8) 1 calc R U P C 2

loop_
_atom_site_aniso_label
_atom_site_aniso_U_11
_atom_site_aniso_U_22
_atom_site_aniso_U_33
_atom_site_aniso_U_23
_atom_site_aniso_U_13
_atom_site_aniso_U_12
C9 0.0359(9) 0.0531(11) 0.0572(11) 0.0006(9) 0.0112(8) -0.0042(8)
O10 0.0469(8) 0.0980(13) 0.0995(12) -0.0490(10) 0.0216(8) -0.0252(8)
O11 0.0380(7) 0.0914(11) 0.0603(8) -0.0144(8) -0.0001(6) 0.0065(7)
C12 0.0319(8) 0.0540(11) 0.0664(12) -0.0112(9) 0.0055(8) 0.0043(8)
O13 0.0397(7) 0.0849(11) 0.0657(9) -0.0247(8) -0.0021(6) 0.0103(7)
O14 0.0376(7) 0.0898(11) 0.0719(9) -0.0322(8) 0.0014(6) 0.0073(7)
N15 0.0381(7) 0.0442(8) 0.0434(8) 0.0016(6) -0.0013(6) 0.0056(6)
C16 0.0529(10) 0.0433(9) 0.0391(9) 0.0010(7) -0.0012(8) 0.0073(8)
C17 0.0551(11) 0.0455(10) 0.0445(10) -0.0016(8) -0.0088(8) -0.0053(8)
C18 0.0416(9) 0.0486(10) 0.0476(10) 0.0055(8) -0.0020(8) -0.0046(8)
C19 0.0408(9) 0.0475(10) 0.0519(10) -0.0045(8) 0.0030(8) 0.0035(8)
C20 0.0413(9) 0.0419(9) 0.0486(9) -0.0054(8) -0.0013(8) 0.0015(7)
C21 0.0705(14) 0.0736(15) 0.0539(12) -0.0128(11) 0.0026(10) 0.0169(12)
C22 0.0457(11) 0.0901(17) 0.0741(14) -0.0038(13) -0.0045(10) -0.0158(11)
N23 0.0433(8) 0.0374(7) 0.0482(8) 0.0038(6) 0.0026(6) -0.0015(6)
C24 0.0480(10) 0.0356(9) 0.0523(10) 0.0013(7) 0.0054(8) -0.0030(7)
C25 0.0554(11) 0.0417(10) 0.0554(11) -0.0001(8) -0.0010(9) -0.0092(8)
C26 0.0452(10) 0.0424(10) 0.0679(12) 0.0118(9) 0.0042(9) -0.0061(8)
C27 0.0527(11) 0.0465(10) 0.0618(12) 0.0102(9) 0.0184(9) -0.0005(8)
C28 0.0560(11) 0.0466(10) 0.0441(9) 0.0027(8) 0.0074(8) -0.0028(8)
C29 0.0622(13) 0.0631(14) 0.0742(14) -0.0168(11) 0.0157(11) -0.0025(11)
C30 0.0488(12) 0.0836(18) 0.116(2) 0.0088(15) 0.0039(13) -0.0149(12)
C1A 0.0298(11) 0.0396(15) 0.0417(15) -0.0050(12) 0.0049(10) 0.0005(9)
C2A 0.0236(13) 0.0406(14) 0.0377(15) -0.0048(11) -0.0002(10) -0.0059(10)
C3A 0.0374(18) 0.051(2) 0.042(2) -0.0107(19) 0.006(2) -0.0041(15)
C4A 0.043(3) 0.097(5) 0.039(3) -0.002(2) 0.007(2) -0.012(3)
C5A 0.033(2) 0.051(4) 0.051(2) 0.020(2) 0.0006(17) -0.0051(19)
C6A 0.039(3) 0.043(2) 0.062(4) 0.010(2) 0.003(3) 0.0040(19)
C7A 0.0297(19) 0.045(2) 0.046(2) 0.0002(15) 0.0063(14) -0.0017(14)
C8A 0.0387(13) 0.0365(18) 0.0614(17) -0.0073(13) 0.0084(11) -0.0024(12)
C1B 0.042(4) 0.040(6) 0.054(5) 0.006(4) 0.005(3) -0.011(4)
C2B 0.017(3) 0.036(4) 0.045(5) 0.003(4) -0.003(3) -0.003(3)
C3B 0.042(7) 0.038(5) 0.037(7) -0.011(5) 0.014(6) -0.006(4)
C4B 0.029(5) 0.025(5) 0.021(5) 0.008(3) 0.009(4) -0.008(4)
C5B 0.073(12) 0.034(7) 0.069(13) 0.031(7) -0.016(9) -0.013(6)
C6B 0.040(10) 0.114(19) 0.055(10) 0.002(11) 0.035(8) 0.001(10)
C7B 0.027(5) 0.072(10) 0.051(8) 0.020(6) 0.006(5) -0.013(5)
C8B 0.056(5) 0.066(6) 0.053(5) 0.017(5) 0.009(4) 0.009(4)

loop_
_atom_type_symbol
_atom_type_description
_atom_type_scat_dispersion_real
_atom_type_scat_dispersion_imag
_atom_type_scat_source
C C 0.0033 0.0016 'International Tables Vol C Tables 4.2.6.8 and 6.1.1.4'
H H 0.0000 0.0000 'International Tables Vol C Tables 4.2.6.8 and 6.1.1.4'
N N 0.0061 0.0033 'International Tables Vol C Tables 4.2.6.8 and 6.1.1.4'
O O 0.0106 0.0060 'International Tables Vol C Tables 4.2.6.8 and 6.1.1.4'

loop_
_geom_angle_atom_site_label_1
_geom_angle_atom_site_label_2
_geom_angle_atom_site_label_3
_geom_angle
_geom_angle_site_symmetry_1
_geom_angle_site_symmetry_3
_geom_angle_publ_flag
O10 C9 O11 124.17(17) . . ?
O10 C9 C8A 124.8(2) . . ?
O11 C9 C8A 110.68(18) . . ?
O10 C9 C1B 112.3(4) . . ?
O11 C9 C1B 120.3(4) . . ?
O13 C12 O14 125.38(17) . . ?
O13 C12 C8B 121.2(4) . . ?
O14 C12 C8B 108.2(4) . . ?
O13 C12 C1A 121.02(18) . . ?
O14 C12 C1A 113.02(16) . . ?
C20 N15 C16 118.85(15) . . ?
N15 C16 C17 120.17(17) . . ?
N15 C16 C21 117.04(17) . . ?
C17 C16 C21 122.78(17) . . ?
C18 C17 C16 121.48(17) . . ?
C17 C18 C19 117.36(16) . . ?
C17 C18 C22 122.41(18) . . ?
C19 C18 C22 120.23(18) . . ?
C20 C19 C18 118.89(17) . . ?
N15 C20 C19 123.22(16) . . ?
C28d N23 C24 118.66(16) . . ?
N23 C24d C25 120.58(17) . . ?
N23 C24d C29 116.31(17) . . ?
C25d C24d C29 123.11(18) . . ?
C26d C25d C24 121.10(18) . . ?
C25d C26d C27 117.43(18) . . ?
C25d C26d C30 121.2(2) . . ?
C27d C26d C30 121.3(2) . . ?
C28d C27d C26 118.96(19) . . ?
N23 C28d C27 123.27(18) . . ?
C8Aa C1Aa C2A 112.9(4) . . ?
C8Aa C1Aa C12 109.9(2) . . ?
C2Aa C1Aa C12 110.61(19) . . ?
C7Aa C2Aa C3A 118.4(4) . . ?
C7Aa C2Aa C1A 120.5(3) . . ?
C3Aa C2Aa C1A 121.2(4) . . ?
C4Aa C3Aa C2A 119.8(6) . . ?
C5Aa C4Aa C3A 123.8(8) . . ?
C6Aa C5Aa C4A 114.3(9) . . ?
C5Aa C6Aa C7A 124.8(7) . . ?
C2Aa C7Aa C6A 118.7(5) . . ?
C9 C8Aa C1A 110.4(2) . . ?
C8Bb C1Bb C2B 113.6(13) . . ?
C8Bb C1Bb C9 109.5(7) . . ?
C2Bb C1Bb C9 112.5(6) . . ?
C3Bb C2Bb C7B 120.5(11) . . ?
C3Bb C2Bb C1B 117.8(11) . . ?
C7Bb C2Bb C1B 121.7(10) . . ?
C2Bb C3Bb C4B 121.2(16) . . ?
C3Bb C4Bb C5B 111(2) . . ?
C4Bb C5Bb C6B 134(3) . . ?
C7Bb C6Bb C5B 105(2) . . ?
C6Bb C7Bb C2B 126.5(16) . . ?
C1Bb C8Bb C12 102.1(8) . . ?

loop_
_geom_bond_atom_site_label_1
_geom_bond_atom_site_label_2
_geom_bond_distance
_geom_bond_site_symmetry_2
_geom_bond_publ_flag
C9 O10 1.192(2) . ?
C9 O11 1.291(2) . ?
C9 C8A 1.514(3) . ?
C9 C1B 1.654(8) . ?
C12 O13 1.206(2) . ?
C12 O14 1.287(2) . ?
C12 C8B 1.536(10) . ?
C12 C1A 1.556(3) . ?
N15 C20 1.331(2) . ?
N15 C16 1.339(2) . ?
C16 C17 1.386(3) . ?
C16 C21 1.492(3) . ?
C17 C18 1.371(3) . ?
C18 C19 1.384(2) . ?
C18 C22 1.500(3) . ?
C19 C20 1.375(2) . ?
N23 C28 1.331(2) . ?
N23 C24 1.341(2) . ?
C24d C25 1.383(3) . ?
C24d C29 1.497(3) . ?
C25d C26 1.377(3) . ?
C26d C27 1.383(3) . ?
C26d C30 1.507(3) . ?
C27d C28 1.374(3) . ?
C1Aa C8A 1.516(4) . ?
C1Aa C2A 1.524(5) . ?
C2Aa C7A 1.368(6) . ?
C2Aa C3A 1.379(6) . ?
C3Aa C4A 1.371(8) . ?
C4Aa C5A 1.366(9) . ?
C5Aa C6A 1.354(8) . ?
C6Aa C7A 1.387(8) . ?
C1Bb C8B 1.483(14) . ?
C1Bb C2B 1.538(16) . ?
C2Bb C3B 1.361(15) . ?
C2Bb C7B 1.404(15) . ?
C3Bb C4B 1.396(16) . ?
C4Bb C5B 1.413(19) . ?
C5Bb C6B 1.416(19) . ?
C6Bb C7B 1.402(18) . ?
